data_4025155
loop_
_publ_author_name
'Takashi Nakabuchi'
'Makoto Nakashima'
'Shinya Fujishige'
'Haruyuki Nakano'
'Yoshihiro Matano'
'Hiroshi Imahori'

_publ_section_title
;
 Synthesis and Reactions of Phosphaporphyrins: Reconstruction of
 \p-Skeleton Triggered by Oxygenation of a Core Phosphorus Atom
;
_journal_name_full 'Journal of Organic Chemistry'
_journal_page_first 375
_journal_page_last 389
_journal_paper_doi 10.1021/jo902060b
_journal_volume 75
_journal_year 2010
_chemical_formula_moiety 'C42.50 H34 Cl3 N2 O P S'
_chemical_formula_sum 'C42.5 H34 Cl3 N2 O P S'
_chemical_formula_weight 758.10
_chemical_name_systematic
; 
 ? 
;
_space_group_IT_number 2
_symmetry_cell_setting triclinic
_symmetry_Int_Tables_number 2
_symmetry_space_group_name_Hall '-P 1'
_symmetry_space_group_name_H-M 'P -1'
_atom_sites_solution_hydrogens geom
_atom_sites_solution_primary direct
_atom_sites_solution_secondary difmap
_audit_creation_method SHELXL-97
_cell_angle_alpha 73.315(14)
_cell_angle_beta 68.206(9)
_cell_angle_gamma 83.527(13)
_cell_formula_units_Z 2
_cell_length_a 9.4207(19)
_cell_length_b 13.290(3)
_cell_length_c 16.037(4)
_cell_measurement_temperature 143(2)
_cell_measurement_theta_max 25.0
_cell_measurement_theta_min 2.25
_cell_volume 1785.8(7)
_computing_cell_refinement HKL2000
_computing_data_collection 'Crystal Clear'
_computing_data_reduction HKL2000
_computing_structure_refinement 'SHELXL-97 (Sheldrick, 1997)'
_computing_structure_solution SIR-97
_diffrn_ambient_temperature 143(2)
_diffrn_detector_area_resol_mean 7.31
_diffrn_measured_fraction_theta_full 0.948
_diffrn_measured_fraction_theta_max 0.948
_diffrn_measurement_device_type 'Rigaku Saturn'
_diffrn_measurement_method \w
_diffrn_radiation_monochromator graphite
_diffrn_radiation_source 'fine-focus sealed tube'
_diffrn_radiation_type MoK\a
_diffrn_radiation_wavelength 0.71069
_diffrn_reflns_av_R_equivalents 0.0646
_diffrn_reflns_av_sigmaI/netI 0.0898
_diffrn_reflns_limit_h_max 11
_diffrn_reflns_limit_h_min -11
_diffrn_reflns_limit_k_max 15
_diffrn_reflns_limit_k_min -15
_diffrn_reflns_limit_l_max 19
_diffrn_reflns_limit_l_min -12
_diffrn_reflns_number 14291
_diffrn_reflns_theta_full 25.00
_diffrn_reflns_theta_max 25.00
_diffrn_reflns_theta_min 2.25
_exptl_absorpt_coefficient_mu 0.398
_exptl_absorpt_correction_T_max 0.9804
_exptl_absorpt_correction_T_min 0.9246
_exptl_absorpt_correction_type multi-scan
_exptl_absorpt_process_details 'Jacobson, R. (1998) Private communication'
_exptl_crystal_colour platelet
_exptl_crystal_density_diffrn 1.410
_exptl_crystal_density_method 'not measured'
_exptl_crystal_description red
_exptl_crystal_F_000 786
_exptl_crystal_size_max 0.20
_exptl_crystal_size_mid 0.15
_exptl_crystal_size_min 0.05
_refine_diff_density_max 0.370
_refine_diff_density_min -0.459
_refine_diff_density_rms 0.079
_refine_ls_extinction_method none
_refine_ls_goodness_of_fit_ref 1.024
_refine_ls_hydrogen_treatment constr
_refine_ls_matrix_type full
_refine_ls_number_parameters 469
_refine_ls_number_reflns 5964
_refine_ls_number_restraints 0
_refine_ls_restrained_S_all 1.024
_refine_ls_R_factor_all 0.1583
_refine_ls_R_factor_gt 0.0878
_refine_ls_shift/su_max 0.000
_refine_ls_shift/su_mean 0.000
_refine_ls_structure_factor_coef Fsqd
_refine_ls_weighting_details 'calc w=1/[\s^2^(Fo^2^)+(0.1356P)^2^+2.4115P] where P=(Fo^2^+2Fc^2^)/3'
_refine_ls_weighting_scheme calc
_refine_ls_wR_factor_gt 0.2310
_refine_ls_wR_factor_ref 0.2804
_reflns_number_gt 3109
_reflns_number_total 5964
_reflns_threshold_expression >2sigma(I)
_cod_data_source_file jo902060b_si_001.cif
_cod_data_source_block 2
_cod_original_sg_symbol_Hall '    -P 1'
_cod_original_formula_sum 'C42.50 H34 Cl3 N2 O P S'
_cod_database_code 4025155

loop_
_symmetry_equiv_pos_as_xyz
'x, y, z'
'-x, -y, -z'

loop_
_atom_site_label
_atom_site_type_symbol
_atom_site_fract_x
_atom_site_fract_y
_atom_site_fract_z
_atom_site_U_iso_or_equiv
_atom_site_adp_type
_atom_site_occupancy
_atom_site_symmetry_multiplicity
_atom_site_calc_flag
_atom_site_refinement_flags
_atom_site_disorder_assembly
_atom_site_disorder_group
C1 C 0.8566(8) 0.2026(6) 0.2955(5) 0.0601(18) Uani 1 1 d . . .
C2 C 1.0158(8) 0.1636(5) 0.2748(5) 0.0585(18) Uani 1 1 d . . .
C3 C 1.0707(8) 0.1201(5) 0.2018(5) 0.0593(18) Uani 1 1 d . . .
C4 C 0.9631(7) 0.1164(5) 0.1556(5) 0.0604(18) Uani 1 1 d . . .
C5 C 0.9983(8) 0.1187(5) 0.0648(5) 0.0600(18) Uani 1 1 d . . .
H38 H 1.1023 0.1041 0.0327 0.072 Uiso 1 1 calc R . .
C6 C 0.9021(8) 0.1398(5) 0.0099(5) 0.0595(18) Uani 1 1 d . . .
C7 C 0.9407(8) 0.1355(5) -0.0814(5) 0.066(2) Uani 1 1 d . . .
H3 H 1.0356 0.1118 -0.1185 0.079 Uiso 1 1 calc R . .
C8 C 0.8160(9) 0.1720(6) -0.1096(5) 0.066(2) Uani 1 1 d . . .
H4 H 0.8099 0.1756 -0.1682 0.079 Uiso 1 1 calc R . .
C9 C 0.7017(8) 0.2023(5) -0.0352(5) 0.0629(19) Uani 1 1 d . . .
C10 C 0.5528(8) 0.2506(6) -0.0313(5) 0.0614(18) Uani 1 1 d . . .
C11 C 0.4741(8) 0.3134(6) 0.0273(5) 0.0590(18) Uani 1 1 d . . .
C12 C 0.3155(8) 0.3435(6) 0.0536(5) 0.0623(19) Uani 1 1 d . . .
H5 H 0.2525 0.3319 0.0228 0.075 Uiso 1 1 calc R . .
C13 C 0.2616(8) 0.3887(5) 0.1242(5) 0.0630(19) Uani 1 1 d . . .
H6 H 0.1586 0.4119 0.1465 0.076 Uiso 1 1 calc R . .
C14 C 0.3719(8) 0.3994(6) 0.1639(5) 0.0631(19) Uani 1 1 d . . .
C15 C 0.3424(8) 0.4263(5) 0.2458(5) 0.0590(17) Uani 1 1 d . . .
C16 C 0.4510(8) 0.4104(5) 0.2950(5) 0.0583(17) Uani 1 1 d . . .
C17 C 0.4599(8) 0.4604(5) 0.3565(5) 0.0605(18) Uani 1 1 d . . .
H7 H 0.3927 0.5139 0.3779 0.073 Uiso 1 1 calc R . .
C18 C 0.5856(8) 0.4188(6) 0.3822(5) 0.0615(18) Uani 1 1 d . . .
H8 H 0.6195 0.4403 0.4232 0.074 Uiso 1 1 calc R . .
C19 C 0.6525(8) 0.3406(6) 0.3373(5) 0.0601(18) Uani 1 1 d . . .
C20 C 0.7926(8) 0.2833(6) 0.3343(5) 0.0609(18) Uani 1 1 d . . .
H39 H 0.8495 0.3051 0.3640 0.073 Uiso 1 1 calc R . .
P1 P 0.7832(2) 0.12378(15) 0.24653(14) 0.0599(6) Uani 1 1 d . . .
O1 O 0.6423(5) 0.1598(3) 0.2234(3) 0.0601(12) Uani 1 1 d . . .
C21 C 1.1351(8) 0.1661(6) 0.3156(5) 0.0660(19) Uani 1 1 d . . .
H11 H 1.1042 0.1228 0.3809 0.079 Uiso 1 1 calc R . .
H12 H 1.1533 0.2389 0.3134 0.079 Uiso 1 1 calc R . .
C22 C 1.2789(8) 0.1199(6) 0.2527(5) 0.071(2) Uani 1 1 d . . .
H13 H 1.3589 0.1742 0.2178 0.085 Uiso 1 1 calc R . .
H14 H 1.3202 0.0607 0.2911 0.085 Uiso 1 1 calc R . .
C23 C 1.2329(8) 0.0813(6) 0.1847(5) 0.0659(19) Uani 1 1 d . . .
H15 H 1.2995 0.1119 0.1194 0.079 Uiso 1 1 calc R . .
H16 H 1.2383 0.0038 0.1984 0.079 Uiso 1 1 calc R . .
C24 C 0.7487(8) -0.0045(5) 0.3287(5) 0.0610(18) Uani 1 1 d . . .
C25 C 0.5966(9) -0.0270(6) 0.3881(5) 0.066(2) Uani 1 1 d . . .
H17 H 0.5186 0.0229 0.3810 0.080 Uiso 1 1 calc R . .
C26 C 0.5587(9) -0.1203(6) 0.4563(6) 0.072(2) Uani 1 1 d . . .
H18 H 0.4553 -0.1343 0.4963 0.086 Uiso 1 1 calc R . .
C27 C 0.6724(9) -0.1943(6) 0.4666(5) 0.068(2) Uani 1 1 d . . .
H19 H 0.6479 -0.2580 0.5147 0.082 Uiso 1 1 calc R . .
C28 C 0.8214(9) -0.1737(6) 0.4058(6) 0.074(2) Uani 1 1 d . . .
H20 H 0.8982 -0.2257 0.4101 0.088 Uiso 1 1 calc R . .
C29 C 0.8605(9) -0.0795(6) 0.3393(6) 0.070(2) Uani 1 1 d . . .
H21 H 0.9644 -0.0655 0.3005 0.084 Uiso 1 1 calc R . .
N1 N 0.7550(6) 0.1807(4) 0.0369(4) 0.0619(15) Uani 1 1 d . . .
H22 H 0.7036 0.1912 0.0921 0.074 Uiso 1 1 calc R . .
C30 C 0.4816(7) 0.2311(6) -0.0933(5) 0.0604(18) Uani 1 1 d . . .
C31 C 0.4234(8) 0.3133(6) -0.1493(5) 0.0649(19) Uani 1 1 d . . .
H23 H 0.4301 0.3835 -0.1476 0.078 Uiso 1 1 calc R . .
C32 C 0.3567(8) 0.2945(7) -0.2066(5) 0.072(2) Uani 1 1 d . . .
H24 H 0.3163 0.3510 -0.2433 0.087 Uiso 1 1 calc R . .
C33 C 0.3491(9) 0.1928(8) -0.2104(6) 0.079(2) Uani 1 1 d . . .
H25 H 0.3010 0.1793 -0.2487 0.095 Uiso 1 1 calc R . .
C34 C 0.4105(8) 0.1111(7) -0.1593(5) 0.073(2) Uani 1 1 d . . .
H26 H 0.4078 0.0418 -0.1640 0.087 Uiso 1 1 calc R . .
C35 C 0.4759(8) 0.1293(6) -0.1014(5) 0.070(2) Uani 1 1 d . . .
H27 H 0.5178 0.0722 -0.0663 0.084 Uiso 1 1 calc R . .
S1 S 0.5527(2) 0.36196(15) 0.09305(13) 0.0634(5) Uani 1 1 d . . .
C36 C 0.1921(8) 0.4735(5) 0.2884(5) 0.0589(18) Uani 1 1 d . . .
C37 C 0.1386(8) 0.5616(6) 0.2351(6) 0.068(2) Uani 1 1 d . . .
H28 H 0.2001 0.5920 0.1721 0.081 Uiso 1 1 calc R . .
C38 C -0.0057(9) 0.6047(6) 0.2746(6) 0.070(2) Uani 1 1 d . . .
H29 H -0.0410 0.6649 0.2385 0.084 Uiso 1 1 calc R . .
C39 C -0.0947(9) 0.5609(6) 0.3638(6) 0.071(2) Uani 1 1 d . . .
H30 H -0.1928 0.5902 0.3892 0.086 Uiso 1 1 calc R . .
C40 C -0.0459(9) 0.4748(6) 0.4185(6) 0.070(2) Uani 1 1 d . . .
H31 H -0.1091 0.4449 0.4812 0.084 Uiso 1 1 calc R . .
C41 C 0.0987(8) 0.4319(6) 0.3800(5) 0.0638(19) Uani 1 1 d . . .
H32 H 0.1335 0.3729 0.4175 0.077 Uiso 1 1 calc R . .
N2 N 0.5669(6) 0.3361(4) 0.2858(4) 0.0613(15) Uani 1 1 d . . .
H33 H 0.5834 0.2918 0.2515 0.074 Uiso 1 1 calc R . .
C42 C 0.2986(11) -0.2040(8) 0.3943(7) 0.105(3) Uani 1 1 d . . .
H34 H 0.3862 -0.1629 0.3444 0.126 Uiso 1 1 calc R . .
H35 H 0.3378 -0.2528 0.4406 0.126 Uiso 1 1 calc R . .
Cl1 Cl 0.1664(3) -0.1180(2) 0.44863(18) 0.1019(8) Uani 1 1 d . . .
Cl2 Cl 0.2239(3) -0.27717(19) 0.34618(17) 0.0944(7) Uani 1 1 d . . .
C43 C 1.0088(15) 0.5869(10) 0.0336(8) 0.040(3) Uani 0.50 1 d P A -1
H36 H 0.9493 0.6529 0.0371 0.048 Uiso 0.50 1 calc PR A -1
H37 H 1.0916 0.5866 0.0576 0.048 Uiso 0.50 1 calc PR A -1
Cl3 Cl 1.0769(16) 0.5807(13) -0.0671(18) 0.383(15) Uani 0.50 1 d P A -1
Cl4 Cl 0.8957(7) 0.4845(5) 0.0975(4) 0.0930(17) Uani 0.50 1 d P A -1

loop_
_atom_site_aniso_label
_atom_site_aniso_U_11
_atom_site_aniso_U_22
_atom_site_aniso_U_33
_atom_site_aniso_U_23
_atom_site_aniso_U_13
_atom_site_aniso_U_12
C1 0.048(4) 0.060(4) 0.073(5) -0.006(4) -0.032(4) 0.002(3)
C2 0.049(4) 0.058(4) 0.071(5) -0.006(4) -0.033(4) 0.003(3)
C3 0.047(4) 0.053(4) 0.085(5) -0.010(4) -0.039(4) 0.009(3)
C4 0.044(4) 0.056(4) 0.085(5) -0.013(4) -0.035(4) 0.014(3)
C5 0.045(4) 0.059(4) 0.069(5) -0.008(4) -0.022(4) 0.009(3)
C6 0.046(4) 0.063(5) 0.071(5) -0.014(4) -0.028(4) 0.008(3)
C7 0.056(4) 0.054(4) 0.087(5) -0.009(4) -0.035(4) 0.012(3)
C8 0.066(5) 0.062(5) 0.076(5) -0.009(4) -0.040(4) 0.004(4)
C9 0.056(4) 0.055(4) 0.082(5) -0.008(4) -0.039(4) 0.009(3)
C10 0.052(4) 0.057(4) 0.073(5) 0.000(4) -0.033(4) 0.002(3)
C11 0.049(4) 0.063(5) 0.067(4) -0.008(4) -0.032(4) 0.006(3)
C12 0.050(4) 0.066(5) 0.077(5) -0.011(4) -0.038(4) 0.010(3)
C13 0.047(4) 0.056(4) 0.086(5) -0.011(4) -0.034(4) 0.013(3)
C14 0.047(4) 0.062(5) 0.086(5) -0.016(4) -0.036(4) 0.013(3)
C15 0.048(4) 0.057(4) 0.076(5) -0.013(4) -0.032(4) 0.006(3)
C16 0.051(4) 0.049(4) 0.075(5) -0.006(4) -0.032(4) 0.007(3)
C17 0.051(4) 0.050(4) 0.081(5) -0.010(4) -0.033(4) 0.009(3)
C18 0.050(4) 0.064(5) 0.080(5) -0.013(4) -0.039(4) 0.004(3)
C19 0.054(4) 0.062(4) 0.071(4) -0.010(4) -0.038(4) 0.007(3)
C20 0.048(4) 0.064(5) 0.076(5) -0.012(4) -0.036(4) 0.008(3)
P1 0.0473(11) 0.0587(12) 0.0794(13) -0.0110(10) -0.0373(10) 0.0093(9)
O1 0.045(3) 0.061(3) 0.080(3) -0.008(2) -0.038(2) 0.004(2)
C21 0.055(4) 0.068(5) 0.080(5) -0.013(4) -0.035(4) 0.004(4)
C22 0.055(5) 0.071(5) 0.094(5) -0.010(4) -0.042(4) 0.000(4)
C23 0.044(4) 0.067(5) 0.089(5) -0.016(4) -0.034(4) 0.010(3)
C24 0.055(4) 0.060(4) 0.079(5) -0.015(4) -0.042(4) 0.008(3)
C25 0.062(5) 0.055(5) 0.089(5) -0.015(4) -0.041(4) 0.012(4)
C26 0.062(5) 0.069(5) 0.087(5) -0.006(4) -0.041(4) 0.003(4)
C27 0.067(5) 0.060(5) 0.078(5) -0.003(4) -0.038(4) -0.004(4)
C28 0.057(5) 0.068(5) 0.095(6) -0.014(5) -0.037(5) 0.014(4)
C29 0.052(4) 0.062(5) 0.091(5) -0.007(4) -0.033(4) 0.007(4)
N1 0.050(3) 0.071(4) 0.072(4) -0.021(3) -0.033(3) 0.015(3)
C30 0.042(4) 0.068(5) 0.069(4) -0.011(4) -0.024(4) 0.005(3)
C31 0.058(4) 0.065(5) 0.081(5) -0.013(4) -0.041(4) 0.005(4)
C32 0.062(5) 0.078(6) 0.080(5) -0.007(4) -0.043(4) 0.007(4)
C33 0.055(5) 0.108(7) 0.088(6) -0.030(5) -0.041(4) 0.008(5)
C34 0.058(5) 0.080(6) 0.088(5) -0.028(4) -0.034(4) 0.009(4)
C35 0.059(5) 0.073(5) 0.084(5) -0.015(4) -0.038(4) 0.008(4)
S1 0.0517(11) 0.0645(12) 0.0820(13) -0.0151(10) -0.0392(10) 0.0104(9)
C36 0.052(4) 0.054(4) 0.080(5) -0.015(4) -0.038(4) 0.008(3)
C37 0.054(4) 0.061(5) 0.095(5) -0.022(4) -0.038(4) 0.014(4)
C38 0.053(5) 0.060(5) 0.103(6) -0.015(5) -0.044(5) 0.013(4)
C39 0.050(4) 0.071(5) 0.107(7) -0.032(5) -0.039(5) 0.010(4)
C40 0.056(5) 0.077(5) 0.083(5) -0.027(4) -0.029(4) 0.005(4)
C41 0.055(4) 0.063(5) 0.082(5) -0.013(4) -0.041(4) 0.005(4)
N2 0.054(3) 0.058(4) 0.082(4) -0.016(3) -0.042(3) 0.014(3)
C42 0.072(6) 0.131(8) 0.134(8) -0.060(7) -0.050(6) 0.024(6)
Cl1 0.0881(17) 0.1117(19) 0.1142(18) -0.0349(15) -0.0485(15) 0.0228(14)
Cl2 0.0820(15) 0.1003(17) 0.1110(17) -0.0244(14) -0.0515(14) 0.0098(13)
C43 0.046(8) 0.042(7) 0.048(7) -0.009(6) -0.039(6) 0.011(6)
Cl3 0.164(12) 0.276(18) 0.68(4) 0.11(2) -0.27(2) -0.060(12)
Cl4 0.061(3) 0.113(4) 0.094(3) 0.003(3) -0.040(3) 0.008(3)

loop_
_atom_type_symbol
_atom_type_description
_atom_type_scat_dispersion_real
_atom_type_scat_dispersion_imag
_atom_type_scat_source
C C 0.0033 0.0016 'International Tables Vol C Tables 4.2.6.8 and 6.1.1.4'
H H 0.0000 0.0000 'International Tables Vol C Tables 4.2.6.8 and 6.1.1.4'
N N 0.0061 0.0033 'International Tables Vol C Tables 4.2.6.8 and 6.1.1.4'
O O 0.0106 0.0060 'International Tables Vol C Tables 4.2.6.8 and 6.1.1.4'
P P 0.1023 0.0942 'International Tables Vol C Tables 4.2.6.8 and 6.1.1.4'
S S 0.1246 0.1234 'International Tables Vol C Tables 4.2.6.8 and 6.1.1.4'
Cl Cl 0.1484 0.1585 'International Tables Vol C Tables 4.2.6.8 and 6.1.1.4'

loop_
_geom_angle_atom_site_label_1
_geom_angle_atom_site_label_2
_geom_angle_atom_site_label_3
_geom_angle
_geom_angle_site_symmetry_1
_geom_angle_site_symmetry_3
_geom_angle_publ_flag
C20 C1 C2 127.4(6) . . ?
C20 C1 P1 131.4(5) . . ?
C2 C1 P1 101.0(5) . . ?
C3 C2 C1 115.0(6) . . ?
C3 C2 C21 111.8(6) . . ?
C1 C2 C21 133.1(7) . . ?
C2 C3 C4 115.9(6) . . ?
C2 C3 C23 112.5(6) . . ?
C4 C3 C23 131.6(7) . . ?
C5 C4 C3 127.1(7) . . ?
C5 C4 P1 131.5(5) . . ?
C3 C4 P1 101.1(5) . . ?
C4 C5 C6 129.9(7) . . ?
C4 C5 H38 115.1 . . ?
C6 C5 H38 115.1 . . ?
N1 C6 C7 107.0(6) . . ?
N1 C6 C5 124.5(6) . . ?
C7 C6 C5 128.1(6) . . ?
C6 C7 C8 108.5(7) . . ?
C6 C7 H3 125.8 . . ?
C8 C7 H3 125.8 . . ?
C7 C8 C9 107.3(7) . . ?
C7 C8 H4 126.4 . . ?
C9 C8 H4 126.4 . . ?
N1 C9 C8 107.4(6) . . ?
N1 C9 C10 123.9(7) . . ?
C8 C9 C10 128.7(6) . . ?
C11 C10 C9 123.9(6) . . ?
C11 C10 C30 118.1(6) . . ?
C9 C10 C30 118.1(7) . . ?
C10 C11 C12 128.3(6) . . ?
C10 C11 S1 124.4(5) . . ?
C12 C11 S1 107.1(5) . . ?
C13 C12 C11 116.1(6) . . ?
C13 C12 H5 122.0 . . ?
C11 C12 H5 122.0 . . ?
C12 C13 C14 114.9(7) . . ?
C12 C13 H6 122.6 . . ?
C14 C13 H6 122.6 . . ?
C15 C14 C13 126.9(7) . . ?
C15 C14 S1 125.4(5) . . ?
C13 C14 S1 107.6(5) . . ?
C14 C15 C16 124.2(6) . . ?
C14 C15 C36 118.8(6) . . ?
C16 C15 C36 117.0(6) . . ?
C17 C16 N2 106.9(6) . . ?
C17 C16 C15 129.7(6) . . ?
N2 C16 C15 123.4(6) . . ?
C16 C17 C18 107.9(6) . . ?
C16 C17 H7 126.0 . . ?
C18 C17 H7 126.0 . . ?
C19 C18 C17 108.5(6) . . ?
C19 C18 H8 125.8 . . ?
C17 C18 H8 125.8 . . ?
N2 C19 C18 105.8(6) . . ?
N2 C19 C20 125.0(6) . . ?
C18 C19 C20 128.8(6) . . ?
C1 C20 C19 130.2(6) . . ?
C1 C20 H39 114.9 . . ?
C19 C20 H39 114.9 . . ?
O1 P1 C4 120.2(3) . . ?
O1 P1 C1 119.1(3) . . ?
C4 P1 C1 94.0(3) . . ?
O1 P1 C24 108.9(3) . . ?
C4 P1 C24 107.0(3) . . ?
C1 P1 C24 105.9(3) . . ?
C2 C21 C22 103.8(6) . . ?
C2 C21 H11 111.0 . . ?
C22 C21 H11 111.0 . . ?
C2 C21 H12 111.0 . . ?
C22 C21 H12 111.0 . . ?
H11 C21 H12 109.0 . . ?
C23 C22 C21 108.0(5) . . ?
C23 C22 H13 110.1 . . ?
C21 C22 H13 110.1 . . ?
C23 C22 H14 110.1 . . ?
C21 C22 H14 110.1 . . ?
H13 C22 H14 108.4 . . ?
C3 C23 C22 103.4(6) . . ?
C3 C23 H15 111.1 . . ?
C22 C23 H15 111.1 . . ?
C3 C23 H16 111.1 . . ?
C22 C23 H16 111.1 . . ?
H15 C23 H16 109.0 . . ?
C29 C24 C25 118.4(7) . . ?
C29 C24 P1 125.3(6) . . ?
C25 C24 P1 116.3(5) . . ?
C26 C25 C24 121.1(7) . . ?
C26 C25 H17 119.5 . . ?
C24 C25 H17 119.5 . . ?
C25 C26 C27 119.8(8) . . ?
C25 C26 H18 120.1 . . ?
C27 C26 H18 120.1 . . ?
C28 C27 C26 119.1(7) . . ?
C28 C27 H19 120.4 . . ?
C26 C27 H19 120.4 . . ?
C29 C28 C27 121.2(7) . . ?
C29 C28 H20 119.4 . . ?
C27 C28 H20 119.4 . . ?
C28 C29 C24 120.3(7) . . ?
C28 C29 H21 119.9 . . ?
C24 C29 H21 119.9 . . ?
C9 N1 C6 109.8(6) . . ?
C9 N1 H22 125.1 . . ?
C6 N1 H22 125.1 . . ?
C31 C30 C35 117.3(6) . . ?
C31 C30 C10 121.7(6) . . ?
C35 C30 C10 121.0(6) . . ?
C32 C31 C30 121.4(7) . . ?
C32 C31 H23 119.3 . . ?
C30 C31 H23 119.3 . . ?
C31 C32 C33 119.5(7) . . ?
C31 C32 H24 120.3 . . ?
C33 C32 H24 120.3 . . ?
C34 C33 C32 120.5(7) . . ?
C34 C33 H25 119.7 . . ?
C32 C33 H25 119.7 . . ?
C33 C34 C35 120.2(8) . . ?
C33 C34 H26 119.9 . . ?
C35 C34 H26 119.9 . . ?
C34 C35 C30 121.0(7) . . ?
C34 C35 H27 119.5 . . ?
C30 C35 H27 119.5 . . ?
C14 S1 C11 93.3(3) . . ?
C41 C36 C37 117.9(7) . . ?
C41 C36 C15 122.1(6) . . ?
C37 C36 C15 120.0(7) . . ?
C36 C37 C38 120.1(7) . . ?
C36 C37 H28 119.9 . . ?
C38 C37 H28 119.9 . . ?
C39 C38 C37 120.3(7) . . ?
C39 C38 H29 119.9 . . ?
C37 C38 H29 119.9 . . ?
C38 C39 C40 121.3(7) . . ?
C38 C39 H30 119.3 . . ?
C40 C39 H30 119.3 . . ?
C39 C40 C41 118.8(8) . . ?
C39 C40 H31 120.6 . . ?
C41 C40 H31 120.6 . . ?
C36 C41 C40 121.6(7) . . ?
C36 C41 H32 119.2 . . ?
C40 C41 H32 119.2 . . ?
C19 N2 C16 110.9(6) . . ?
C19 N2 H33 124.6 . . ?
C16 N2 H33 124.6 . . ?
Cl2 C42 Cl1 113.8(5) . . ?
Cl2 C42 H34 108.8 . . ?
Cl1 C42 H34 108.8 . . ?
Cl2 C42 H35 108.8 . . ?
Cl1 C42 H35 108.8 . . ?
H34 C42 H35 107.7 . . ?
Cl3 C43 Cl4 109.1(9) . . ?
Cl3 C43 H36 109.9 . . ?
Cl4 C43 H36 109.9 . . ?
Cl3 C43 H37 109.9 . . ?
Cl4 C43 H37 109.9 . . ?
H36 C43 H37 108.3 . . ?

loop_
_geom_bond_atom_site_label_1
_geom_bond_atom_site_label_2
_geom_bond_distance
_geom_bond_site_symmetry_2
_geom_bond_publ_flag
C1 C20 1.363(10) . ?
C1 C2 1.478(9) . ?
C1 P1 1.797(7) . ?
C2 C3 1.358(10) . ?
C2 C21 1.503(9) . ?
C3 C4 1.472(9) . ?
C3 C23 1.506(9) . ?
C4 C5 1.360(9) . ?
C4 P1 1.794(8) . ?
C5 C6 1.439(9) . ?
C5 H38 0.9500 . ?
C6 N1 1.387(8) . ?
C6 C7 1.388(10) . ?
C7 C8 1.399(9) . ?
C7 H3 0.9500 . ?
C8 C9 1.403(10) . ?
C8 H4 0.9500 . ?
C9 N1 1.371(8) . ?
C9 C10 1.462(9) . ?
C10 C11 1.387(10) . ?
C10 C30 1.480(9) . ?
C11 C12 1.437(9) . ?
C11 S1 1.775(7) . ?
C12 C13 1.340(10) . ?
C12 H5 0.9500 . ?
C13 C14 1.442(9) . ?
C13 H6 0.9500 . ?
C14 C15 1.380(10) . ?
C14 S1 1.771(7) . ?
C15 C16 1.472(9) . ?
C15 C36 1.481(9) . ?
C16 C17 1.368(9) . ?
C16 N2 1.382(8) . ?
C17 C18 1.401(8) . ?
C17 H7 0.9500 . ?
C18 C19 1.393(10) . ?
C18 H8 0.9500 . ?
C19 N2 1.367(8) . ?
C19 C20 1.439(9) . ?
C20 H39 0.9500 . ?
P1 O1 1.499(4) . ?
P1 C24 1.807(7) . ?
C21 C22 1.544(10) . ?
C21 H11 0.9900 . ?
C21 H12 0.9900 . ?
C22 C23 1.537(9) . ?
C22 H13 0.9900 . ?
C22 H14 0.9900 . ?
C23 H15 0.9900 . ?
C23 H16 0.9900 . ?
C24 C29 1.389(9) . ?
C24 C25 1.403(10) . ?
C25 C26 1.376(10) . ?
C25 H17 0.9500 . ?
C26 C27 1.393(10) . ?
C26 H18 0.9500 . ?
C27 C28 1.383(10) . ?
C27 H19 0.9500 . ?
C28 C29 1.374(10) . ?
C28 H20 0.9500 . ?
C29 H21 0.9500 . ?
N1 H22 0.8800 . ?
C30 C31 1.403(9) . ?
C30 C35 1.404(10) . ?
C31 C32 1.379(9) . ?
C31 H23 0.9500 . ?
C32 C33 1.381(11) . ?
C32 H24 0.9500 . ?
C33 C34 1.373(11) . ?
C33 H25 0.9500 . ?
C34 C35 1.375(10) . ?
C34 H26 0.9500 . ?
C35 H27 0.9500 . ?
C36 C41 1.386(10) . ?
C36 C37 1.403(9) . ?
C37 C38 1.404(10) . ?
C37 H28 0.9500 . ?
C38 C39 1.353(11) . ?
C38 H29 0.9500 . ?
C39 C40 1.377(10) . ?
C39 H30 0.9500 . ?
C40 C41 1.401(10) . ?
C40 H31 0.9500 . ?
C41 H32 0.9500 . ?
N2 H33 0.8800 . ?
C42 Cl2 1.739(9) . ?
C42 Cl1 1.750(9) . ?
C42 H34 0.9900 . ?
C42 H35 0.9900 . ?
C43 Cl3 1.52(3) . ?
C43 Cl4 1.659(15) . ?
C43 H36 0.9900 . ?
C43 H37 0.9900 . ?

loop_
_geom_torsion_atom_site_label_1
_geom_torsion_atom_site_label_2
_geom_torsion_atom_site_label_3
_geom_torsion_atom_site_label_4
_geom_torsion
_geom_torsion_site_symmetry_1
_geom_torsion_site_symmetry_2
_geom_torsion_site_symmetry_3
_geom_torsion_site_symmetry_4
_geom_torsion_publ_flag
C20 C1 C2 C3 -150.9(7) . . . . ?
P1 C1 C2 C3 24.1(7) . . . . ?
C20 C1 C2 C21 25.9(12) . . . . ?
P1 C1 C2 C21 -159.1(7) . . . . ?
C1 C2 C3 C4 -1.1(9) . . . . ?
C21 C2 C3 C4 -178.6(6) . . . . ?
C1 C2 C3 C23 -179.7(6) . . . . ?
C21 C2 C3 C23 2.9(9) . . . . ?
C2 C3 C4 C5 151.1(7) . . . . ?
C23 C3 C4 C5 -30.6(12) . . . . ?
C2 C3 C4 P1 -22.6(7) . . . . ?
C23 C3 C4 P1 155.6(7) . . . . ?
C3 C4 C5 C6 -163.8(7) . . . . ?
P1 C4 C5 C6 8.0(12) . . . . ?
C4 C5 C6 N1 12.0(12) . . . . ?
C4 C5 C6 C7 -176.0(8) . . . . ?
N1 C6 C7 C8 -1.1(8) . . . . ?
C5 C6 C7 C8 -174.2(7) . . . . ?
C6 C7 C8 C9 2.0(8) . . . . ?
C7 C8 C9 N1 -2.1(8) . . . . ?
C7 C8 C9 C10 176.4(7) . . . . ?
N1 C9 C10 C11 24.4(11) . . . . ?
C8 C9 C10 C11 -153.9(7) . . . . ?
N1 C9 C10 C30 -155.4(7) . . . . ?
C8 C9 C10 C30 26.3(11) . . . . ?
C9 C10 C11 C12 -163.4(7) . . . . ?
C30 C10 C11 C12 16.4(11) . . . . ?
C9 C10 C11 S1 10.3(10) . . . . ?
C30 C10 C11 S1 -169.9(5) . . . . ?
C10 C11 C12 C13 168.2(7) . . . . ?
S1 C11 C12 C13 -6.4(8) . . . . ?
C11 C12 C13 C14 -0.6(9) . . . . ?
C12 C13 C14 C15 -168.3(7) . . . . ?
C12 C13 C14 S1 7.3(8) . . . . ?
C13 C14 C15 C16 163.8(7) . . . . ?
S1 C14 C15 C16 -11.0(11) . . . . ?
C13 C14 C15 C36 -15.8(11) . . . . ?
S1 C14 C15 C36 169.4(5) . . . . ?
C14 C15 C16 C17 156.8(8) . . . . ?
C36 C15 C16 C17 -23.7(10) . . . . ?
C14 C15 C16 N2 -24.0(11) . . . . ?
C36 C15 C16 N2 155.5(7) . . . . ?
N2 C16 C17 C18 2.1(8) . . . . ?
C15 C16 C17 C18 -178.5(7) . . . . ?
C16 C17 C18 C19 -1.3(8) . . . . ?
C17 C18 C19 N2 -0.1(8) . . . . ?
C17 C18 C19 C20 172.9(7) . . . . ?
C2 C1 C20 C19 164.2(7) . . . . ?
P1 C1 C20 C19 -9.4(12) . . . . ?
N2 C19 C20 C1 -12.3(12) . . . . ?
C18 C19 C20 C1 175.9(8) . . . . ?
C5 C4 P1 O1 -14.7(8) . . . . ?
C3 C4 P1 O1 158.7(4) . . . . ?
C5 C4 P1 C1 -141.9(7) . . . . ?
C3 C4 P1 C1 31.4(5) . . . . ?
C5 C4 P1 C24 110.1(7) . . . . ?
C3 C4 P1 C24 -76.6(5) . . . . ?
C20 C1 P1 O1 14.7(9) . . . . ?
C2 C1 P1 O1 -160.0(4) . . . . ?
C20 C1 P1 C4 142.8(7) . . . . ?
C2 C1 P1 C4 -32.0(5) . . . . ?
C20 C1 P1 C24 -108.3(7) . . . . ?
C2 C1 P1 C24 77.0(5) . . . . ?
C3 C2 C21 C22 2.1(8) . . . . ?
C1 C2 C21 C22 -174.8(7) . . . . ?
C2 C21 C22 C23 -6.0(8) . . . . ?
C2 C3 C23 C22 -6.5(8) . . . . ?
C4 C3 C23 C22 175.2(7) . . . . ?
C21 C22 C23 C3 7.5(8) . . . . ?
O1 P1 C24 C29 153.6(6) . . . . ?
C4 P1 C24 C29 22.3(7) . . . . ?
C1 P1 C24 C29 -77.1(7) . . . . ?
O1 P1 C24 C25 -28.7(6) . . . . ?
C4 P1 C24 C25 -160.1(5) . . . . ?
C1 P1 C24 C25 100.5(6) . . . . ?
C29 C24 C25 C26 1.1(11) . . . . ?
P1 C24 C25 C26 -176.8(6) . . . . ?
C24 C25 C26 C27 -0.5(11) . . . . ?
C25 C26 C27 C28 -1.9(11) . . . . ?
C26 C27 C28 C29 3.9(11) . . . . ?
C27 C28 C29 C24 -3.3(12) . . . . ?
C25 C24 C29 C28 0.8(11) . . . . ?
P1 C24 C29 C28 178.4(6) . . . . ?
C8 C9 N1 C6 1.5(8) . . . . ?
C10 C9 N1 C6 -177.2(6) . . . . ?
C7 C6 N1 C9 -0.3(8) . . . . ?
C5 C6 N1 C9 173.2(7) . . . . ?
C11 C10 C30 C31 49.5(10) . . . . ?
C9 C10 C30 C31 -130.7(7) . . . . ?
C11 C10 C30 C35 -133.3(7) . . . . ?
C9 C10 C30 C35 46.4(10) . . . . ?
C35 C30 C31 C32 3.0(11) . . . . ?
C10 C30 C31 C32 -179.8(7) . . . . ?
C30 C31 C32 C33 -1.1(11) . . . . ?
C31 C32 C33 C34 -1.6(12) . . . . ?
C32 C33 C34 C35 2.1(12) . . . . ?
C33 C34 C35 C30 -0.1(12) . . . . ?
C31 C30 C35 C34 -2.4(11) . . . . ?
C10 C30 C35 C34 -179.7(7) . . . . ?
C15 C14 S1 C11 166.5(7) . . . . ?
C13 C14 S1 C11 -9.2(5) . . . . ?
C10 C11 S1 C14 -166.0(6) . . . . ?
C12 C11 S1 C14 8.8(5) . . . . ?
C14 C15 C36 C41 125.7(7) . . . . ?
C16 C15 C36 C41 -53.9(9) . . . . ?
C14 C15 C36 C37 -52.6(9) . . . . ?
C16 C15 C36 C37 127.9(7) . . . . ?
C41 C36 C37 C38 -0.1(10) . . . . ?
C15 C36 C37 C38 178.2(6) . . . . ?
C36 C37 C38 C39 -0.8(10) . . . . ?
C37 C38 C39 C40 1.1(11) . . . . ?
C38 C39 C40 C41 -0.4(11) . . . . ?
C37 C36 C41 C40 0.9(10) . . . . ?
C15 C36 C41 C40 -177.4(6) . . . . ?
C39 C40 C41 C36 -0.6(10) . . . . ?
C18 C19 N2 C16 1.5(8) . . . . ?
C20 C19 N2 C16 -171.9(7) . . . . ?
C17 C16 N2 C19 -2.3(8) . . . . ?
C15 C16 N2 C19 178.3(6) . . . . ?
